data_4003003
loop_
_publ_author_name
'Cao, Zhixiong'
'Chen, Jiale'
'Liu, Shengjian'
'Qin, Minchao'
'Jia, Tao'
'Zhao, Jiaji'
'Li, Qingduan'
'Ying, Lei'
'Cai, Yue-Peng'
'Lu, Xinhui'
'Huang, Fei'
'Cao, Yong'

_publ_section_title
;
 Understanding of Imine Substitution in Wide-Bandgap Polymer Donor-Induced
 Efficiency Enhancement in All-Polymer Solar Cells
;
_journal_issue 20
_journal_name_full 'Chemistry of Materials'
_journal_page_first 8533
_journal_paper_doi 10.1021/acs.chemmater.9b03570
_journal_volume 31
_journal_year 2019
_chemical_formula_moiety '2(C14 H19 N S2)'
_chemical_formula_sum 'C28 H38 Cl0 N2 O0 S4'
_chemical_formula_weight 530.84
_space_group_crystal_system monoclinic
_space_group_IT_number 14
_space_group_name_Hall '-P 2ybc'
_space_group_name_H-M_alt 'P 1 21/c 1'
_symmetry_space_group_name_Hall '-P 2ybc'
_symmetry_space_group_name_H-M 'P 1 21/c 1'
_atom_sites_solution_hydrogens geom
_atom_sites_solution_primary dual
_audit_creation_date 2019-01-24
_audit_creation_method
;
Olex2 1.2
(compiled 2018.05.29 svn.r3508 for OlexSys, GUI svn.r5506)
;
_cell_angle_alpha 90
_cell_angle_beta 97.184(6)
_cell_angle_gamma 90
_cell_formula_units_Z 4
_cell_length_a 15.4911(9)
_cell_length_b 5.4136(3)
_cell_length_c 33.149(3)
_cell_measurement_reflns_used 446
_cell_measurement_temperature 150.00(10)
_cell_measurement_theta_max 40.9950
_cell_measurement_theta_min 4.1650
_cell_volume 2758.1(3)
_computing_cell_refinement 'CrysAlisPro 1.171.39.46 (Rigaku OD, 2018)'
_computing_data_collection 'CrysAlisPro 1.171.39.46 (Rigaku OD, 2018)'
_computing_data_reduction 'CrysAlisPro 1.171.39.46 (Rigaku OD, 2018)'
_computing_molecular_graphics 'Olex2 (Dolomanov et al., 2009)'
_computing_publication_material 'Olex2 (Dolomanov et al., 2009)'
_computing_structure_refinement 'ShelXL (Sheldrick, 2015)'
_computing_structure_solution 'ShelXT (Sheldrick, 2015)'
_diffrn_ambient_environment N~2~
_diffrn_ambient_temperature 150.00(10)
_diffrn_detector 'CCD plate'
_diffrn_detector_area_resol_mean 10.6525
_diffrn_detector_type Atlas
_diffrn_measured_fraction_theta_full 0.992
_diffrn_measured_fraction_theta_max 0.992
_diffrn_measurement_details
;
List of Runs (angles in degrees, time in seconds):

  # Type    Start    End  Width  t~exp~   \w     \q     \k     \f   Frames
--------------------------------------------------------------------------
  1  \w   -107.00 -16.00   1.00    5.00    --  -40.08 -38.00  90.00   91
;
_diffrn_measurement_device 'four-circle diffractometer'
_diffrn_measurement_device_type 'SuperNova, Dual, Cu at home/near, Atlas'
_diffrn_measurement_method '\w scans'
_diffrn_orient_matrix_type 'CrysAlisPro convention (1999,Acta A55,543-557)'
_diffrn_orient_matrix_UB_11 0.0326065000
_diffrn_orient_matrix_UB_12 -0.0307139000
_diffrn_orient_matrix_UB_13 -0.0419180000
_diffrn_orient_matrix_UB_21 -0.0941890000
_diffrn_orient_matrix_UB_22 0.0203419000
_diffrn_orient_matrix_UB_23 -0.0209547000
_diffrn_orient_matrix_UB_31 0.0104241000
_diffrn_orient_matrix_UB_32 0.2808848000
_diffrn_orient_matrix_UB_33 -0.0031722000
_diffrn_radiation_monochromator mirror
_diffrn_radiation_probe x-ray
_diffrn_radiation_type CuK\a
_diffrn_radiation_wavelength 1.54184
_diffrn_reflns_av_R_equivalents 0.0574
_diffrn_reflns_av_unetI/netI 0.0770
_diffrn_reflns_Laue_measured_fraction_full 0.992
_diffrn_reflns_Laue_measured_fraction_max 0.992
_diffrn_reflns_limit_h_max 18
_diffrn_reflns_limit_h_min -16
_diffrn_reflns_limit_k_max 6
_diffrn_reflns_limit_k_min -4
_diffrn_reflns_limit_l_max 36
_diffrn_reflns_limit_l_min -39
_diffrn_reflns_number 7556
_diffrn_reflns_point_group_measured_fraction_full 0.992
_diffrn_reflns_point_group_measured_fraction_max 0.992
_diffrn_reflns_theta_full 65.994
_diffrn_reflns_theta_max 65.994
_diffrn_reflns_theta_min 3.683
_diffrn_source 'micro-focus sealed X-ray tube'
_diffrn_source_type 'SuperNova (Cu) X-ray Source'
_exptl_absorpt_coefficient_mu 3.302
_exptl_absorpt_correction_T_max 1.00000
_exptl_absorpt_correction_T_min 0.95252
_exptl_absorpt_correction_type multi-scan
_exptl_absorpt_process_details
;
CrysAlisPro 1.171.39.46 (Rigaku Oxford Diffraction, 2018)
Empirical absorption correction using spherical harmonics,
 implemented in SCALE3 ABSPACK scaling algorithm.
;
_exptl_crystal_colour buff
_exptl_crystal_density_diffrn 1.278
_exptl_crystal_description needle
_exptl_crystal_F_000 1136
_exptl_crystal_size_max 0.17
_exptl_crystal_size_mid 0.15
_exptl_crystal_size_min 0.12
_refine_diff_density_max 0.809
_refine_diff_density_min -0.632
_refine_diff_density_rms 0.086
_refine_ls_extinction_method none
_refine_ls_goodness_of_fit_ref 1.029
_refine_ls_hydrogen_treatment constr
_refine_ls_matrix_type full
_refine_ls_number_parameters 309
_refine_ls_number_reflns 4799
_refine_ls_number_restraints 0
_refine_ls_restrained_S_all 1.029
_refine_ls_R_factor_all 0.0874
_refine_ls_R_factor_gt 0.0626
_refine_ls_shift/su_max 0.000
_refine_ls_shift/su_mean 0.000
_refine_ls_structure_factor_coef Fsqd
_refine_ls_weighting_details 'w=1/[\s^2^(Fo^2^)+(0.0797P)^2^+3.3204P] where P=(Fo^2^+2Fc^2^)/3'
_refine_ls_weighting_scheme calc
_refine_ls_wR_factor_gt 0.1591
_refine_ls_wR_factor_ref 0.1771
_reflns_Friedel_coverage 0.000
_reflns_number_gt 3507
_reflns_number_total 4799
_reflns_threshold_expression 'I > 2\s(I)'
_cod_data_source_file cm9b03570_si_002.cif
_cod_data_source_block exp_2916
_cod_database_code 4003003
_shelx_shelxl_version_number 2014/7
_chemical_oxdiff_usercomment C4A-C3-CACL2
_shelx_space_group_comment
;
The symmetry employed for this shelxl refinement is uniquely defined
by the following loop, which should always be used as a source of
symmetry information in preference to the above space-group names.
They are only intended as comments.
;
_shelx_estimated_absorpt_t_max 0.693
_shelx_estimated_absorpt_t_min 0.604
_reflns_odcompleteness_completeness 18.94
_reflns_odcompleteness_iscentric 1
_reflns_odcompleteness_theta 66.49
_olex2_refinement_description
;
1. Fixed Uiso
 At 1.2 times of:
  All C(H) groups, All C(H,H) groups
 At 1.5 times of:
  All C(H,H,H) groups
2.a Secondary CH2 refined with riding coordinates:
 C2(H2A,H2B), C3(H3A,H3B), C4(H4A,H4B), C5(H5A,H5B), C6(H6A,H6B), C7(H7A,H7B),
 C8(H8A,H8B), C16(H16A,H16B), C17(H17A,H17B), C18(H18A,H18B), C19(H19A,H19B),
 C20(H20A,H20B), C21(H21A,H21B), C22(H22A,H22B)
2.b Aromatic/amide H refined with riding coordinates:
 C10(H10), C11(H11), C24(H24), C25(H25)
2.c Idealised Me refined as rotating group:
 C1(H1A,H1B,H1C), C15(H15A,H15B,H15C)
;
_olex2_submission_special_instructions 'No special instructions were received'
_oxdiff_exptl_absorpt_empirical_details
;
Empirical correction (ABSPACK) includes:
- Absorption correction using spherical harmonics
- Frame scaling
;
_oxdiff_exptl_absorpt_empirical_full_max 1.099
_oxdiff_exptl_absorpt_empirical_full_min 0.915

loop_
_space_group_symop_operation_xyz
'x, y, z'
'-x, y+1/2, -z+1/2'
'-x, -y, -z'
'x, -y-1/2, z-1/2'

loop_
_atom_site_label
_atom_site_type_symbol
_atom_site_fract_x
_atom_site_fract_y
_atom_site_fract_z
_atom_site_U_iso_or_equiv
_atom_site_adp_type
_atom_site_occupancy
_atom_site_site_symmetry_order
_atom_site_calc_flag
_atom_site_refinement_flags_posn
S1 S 0.51603(7) 0.0849(2) 0.10999(3) 0.0317(3) Uani 1 1 d .
S2 S 0.57314(6) -0.3461(2) 0.04961(3) 0.0277(3) Uani 1 1 d .
N1 N 0.4197(2) -0.2745(6) 0.00815(10) 0.0246(8) Uani 1 1 d .
C1 C 0.0308(3) 1.6913(9) 0.21503(16) 0.0393(11) Uani 1 1 d .
H1A H -0.0251 1.7699 0.2104 0.059 Uiso 1 1 calc GR
H1B H 0.0756 1.8130 0.2143 0.059 Uiso 1 1 calc GR
H1C H 0.0373 1.6120 0.2411 0.059 Uiso 1 1 calc GR
C2 C 0.0379(3) 1.4996(9) 0.18207(15) 0.0358(11) Uani 1 1 d .
H2A H -0.0092 1.3817 0.1822 0.043 Uiso 1 1 calc R
H2B H 0.0310 1.5813 0.1558 0.043 Uiso 1 1 calc R
C3 C 0.1237(3) 1.3610(8) 0.18716(14) 0.0276(9) Uani 1 1 d .
H3A H 0.1295 1.2732 0.2129 0.033 Uiso 1 1 calc R
H3B H 0.1710 1.4792 0.1882 0.033 Uiso 1 1 calc R
C4 C 0.1318(3) 1.1765(8) 0.15288(13) 0.0277(9) Uani 1 1 d .
H4A H 0.0834 1.0620 0.1513 0.033 Uiso 1 1 calc R
H4B H 0.1278 1.2655 0.1273 0.033 Uiso 1 1 calc R
C5 C 0.2167(3) 1.0297(8) 0.15836(13) 0.0276(9) Uani 1 1 d .
H5A H 0.2654 1.1433 0.1599 0.033 Uiso 1 1 calc R
H5B H 0.2209 0.9394 0.1838 0.033 Uiso 1 1 calc R
C6 C 0.2224(3) 0.8487(8) 0.12363(13) 0.0265(9) Uani 1 1 d .
H6A H 0.1715 0.7425 0.1214 0.032 Uiso 1 1 calc R
H6B H 0.2203 0.9415 0.0985 0.032 Uiso 1 1 calc R
C7 C 0.3032(3) 0.6867(8) 0.12786(13) 0.0247(9) Uani 1 1 d .
H7A H 0.3052 0.5877 0.1523 0.030 Uiso 1 1 calc R
H7B H 0.3548 0.7902 0.1303 0.030 Uiso 1 1 calc R
C8 C 0.3028(3) 0.5163(8) 0.09078(13) 0.0269(9) Uani 1 1 d .
H8A H 0.2486 0.4247 0.0877 0.032 Uiso 1 1 calc R
H8B H 0.3028 0.6194 0.0668 0.032 Uiso 1 1 calc R
C9 C 0.3757(3) 0.3347(8) 0.09117(13) 0.0240(9) Uani 1 1 d .
C10 C 0.4464(3) 0.3177(9) 0.11995(14) 0.0313(10) Uani 1 1 d .
H10 H 0.4559 0.4207 0.1425 0.038 Uiso 1 1 calc R
C11 C 0.3787(2) 0.1550(8) 0.06007(13) 0.0235(9) Uani 1 1 d .
H11 H 0.3354 0.1391 0.0381 0.028 Uiso 1 1 calc R
C12 C 0.4512(3) 0.0070(7) 0.06550(12) 0.0225(8) Uani 1 1 d .
C13 C 0.4725(3) -0.1933(7) 0.03996(12) 0.0231(9) Uani 1 1 d .
C14 C 0.5413(2) -0.5364(7) 0.00850(12) 0.0210(8) Uani 1 1 d .
S3 S 0.22196(6) 0.9203(2) 0.48212(3) 0.0273(3) Uani 1 1 d .
S4 S -0.03146(7) 1.2795(2) 0.45003(4) 0.0341(3) Uani 1 1 d .
N2 N 0.1019(2) 1.3292(7) 0.51012(12) 0.0310(9) Uani 1 1 d .
C15 C 0.4122(3) -0.6483(10) 0.24823(17) 0.0432(12) Uani 1 1 d .
H15A H 0.4029 -0.7244 0.2219 0.065 Uiso 1 1 calc GR
H15B H 0.4110 -0.7724 0.2688 0.065 Uiso 1 1 calc GR
H15C H 0.4678 -0.5672 0.2516 0.065 Uiso 1 1 calc GR
C16 C 0.3410(3) -0.4601(10) 0.25194(15) 0.0398(12) Uani 1 1 d .
H16A H 0.3408 -0.3407 0.2301 0.048 Uiso 1 1 calc R
H16B H 0.2852 -0.5439 0.2485 0.048 Uiso 1 1 calc R
C17 C 0.2769(3) -0.1447(8) 0.29660(14) 0.0298(10) Uani 1 1 d .
H17A H 0.2720 -0.0295 0.2740 0.036 Uiso 1 1 calc R
H17B H 0.2229 -0.2369 0.2950 0.036 Uiso 1 1 calc R
C18 C 0.3510(3) -0.3235(8) 0.29219(13) 0.0300(10) Uani 1 1 d .
H18A H 0.4053 -0.2325 0.2950 0.036 Uiso 1 1 calc R
H18B H 0.3543 -0.4433 0.3141 0.036 Uiso 1 1 calc R
C19 C 0.2884(3) 0.0007(8) 0.33612(13) 0.0275(9) Uani 1 1 d .
H19A H 0.3418 0.0959 0.3375 0.033 Uiso 1 1 calc R
H19B H 0.2945 -0.1142 0.3587 0.033 Uiso 1 1 calc R
C20 C 0.2129(3) 0.1760(8) 0.34060(13) 0.0277(9) Uani 1 1 d .
H20A H 0.2048 0.2841 0.3171 0.033 Uiso 1 1 calc R
H20B H 0.1602 0.0794 0.3407 0.033 Uiso 1 1 calc R
C21 C 0.2255(3) 0.3340(8) 0.37892(13) 0.0246(9) Uani 1 1 d .
H21A H 0.2342 0.2267 0.4025 0.029 Uiso 1 1 calc R
H21B H 0.2776 0.4333 0.3787 0.029 Uiso 1 1 calc R
C22 C 0.1491(3) 0.5024(8) 0.38263(13) 0.0266(9) Uani 1 1 d .
H22A H 0.1376 0.5977 0.3578 0.032 Uiso 1 1 calc R
H22B H 0.0983 0.4008 0.3848 0.032 Uiso 1 1 calc R
C23 C 0.1601(3) 0.6787(8) 0.41798(13) 0.0237(9) Uani 1 1 d .
C24 C 0.2316(3) 0.6966(8) 0.44670(13) 0.0278(9) Uani 1 1 d .
H24 H 0.2805 0.5968 0.4469 0.033 Uiso 1 1 calc R
C25 C 0.0956(2) 0.8501(8) 0.42573(13) 0.0262(9) Uani 1 1 d .
H25 H 0.0422 0.8630 0.4097 0.031 Uiso 1 1 calc R
C26 C 0.1191(2) 0.9961(8) 0.45917(13) 0.0239(9) Uani 1 1 d .
C27 C 0.0719(2) 1.1954(8) 0.47527(12) 0.0229(8) Uani 1 1 d .
C28 C -0.0368(3) 1.5011(8) 0.48604(13) 0.0264(9) Uani 1 1 d .

loop_
_atom_site_aniso_label
_atom_site_aniso_U_11
_atom_site_aniso_U_22
_atom_site_aniso_U_33
_atom_site_aniso_U_23
_atom_site_aniso_U_13
_atom_site_aniso_U_12
S1 0.0257(5) 0.0305(6) 0.0348(6) -0.0080(5) -0.0124(4) 0.0047(4)
S2 0.0215(5) 0.0265(6) 0.0318(6) -0.0061(4) -0.0097(4) 0.0030(4)
N1 0.0215(16) 0.0208(18) 0.0295(19) -0.0015(15) -0.0042(14) 0.0017(14)
C1 0.040(3) 0.029(3) 0.049(3) -0.007(2) 0.005(2) 0.005(2)
C2 0.029(2) 0.027(2) 0.048(3) -0.011(2) -0.005(2) 0.0026(19)
C3 0.030(2) 0.015(2) 0.036(2) -0.0011(18) -0.0043(18) 0.0031(17)
C4 0.028(2) 0.019(2) 0.034(2) -0.0022(18) -0.0045(17) 0.0004(18)
C5 0.030(2) 0.013(2) 0.037(2) -0.0020(18) -0.0045(18) 0.0018(17)
C6 0.029(2) 0.017(2) 0.031(2) 0.0012(18) -0.0036(17) 0.0026(17)
C7 0.0244(19) 0.018(2) 0.030(2) -0.0007(17) -0.0043(16) 0.0012(17)
C8 0.026(2) 0.021(2) 0.032(2) -0.0006(18) -0.0037(17) 0.0013(17)
C9 0.0248(19) 0.017(2) 0.029(2) -0.0005(17) -0.0024(16) -0.0029(17)
C10 0.030(2) 0.030(2) 0.032(2) -0.004(2) -0.0062(18) 0.0006(19)
C11 0.0210(18) 0.019(2) 0.028(2) -0.0002(17) -0.0058(16) -0.0008(16)
C12 0.025(2) 0.0121(19) 0.029(2) -0.0018(16) -0.0025(16) -0.0011(16)
C13 0.0244(19) 0.015(2) 0.028(2) 0.0037(17) -0.0052(16) -0.0031(16)
C14 0.0207(18) 0.0141(19) 0.026(2) -0.0017(16) -0.0067(15) -0.0015(15)
S3 0.0220(5) 0.0272(6) 0.0297(6) -0.0034(4) -0.0088(4) 0.0026(4)
S4 0.0311(6) 0.0320(6) 0.0366(6) -0.0043(5) -0.0060(5) 0.0034(5)
N2 0.0248(17) 0.0190(18) 0.052(2) 0.0093(17) 0.0167(17) 0.0084(15)
C15 0.044(3) 0.033(3) 0.053(3) -0.009(2) 0.005(2) 0.005(2)
C16 0.045(3) 0.034(3) 0.037(3) -0.007(2) -0.006(2) 0.007(2)
C17 0.029(2) 0.023(2) 0.034(2) -0.0023(19) -0.0070(18) 0.0015(18)
C18 0.030(2) 0.026(2) 0.032(2) -0.0011(19) -0.0067(18) 0.0017(19)
C19 0.027(2) 0.020(2) 0.033(2) -0.0010(18) -0.0047(17) 0.0023(17)
C20 0.026(2) 0.021(2) 0.034(2) -0.0025(18) -0.0053(17) -0.0002(17)
C21 0.0233(19) 0.015(2) 0.034(2) -0.0008(17) -0.0047(17) 0.0000(16)
C22 0.025(2) 0.021(2) 0.032(2) -0.0008(18) -0.0065(17) -0.0007(17)
C23 0.0247(19) 0.017(2) 0.028(2) 0.0013(17) -0.0026(16) -0.0013(17)
C24 0.022(2) 0.027(2) 0.032(2) 0.0000(19) -0.0064(17) 0.0044(17)
C25 0.0174(18) 0.030(2) 0.029(2) 0.0016(18) -0.0079(16) 0.0020(17)
C26 0.0208(19) 0.019(2) 0.031(2) -0.0008(17) -0.0029(16) -0.0002(16)
C27 0.0184(18) 0.021(2) 0.027(2) 0.0013(17) -0.0060(15) -0.0045(16)
C28 0.025(2) 0.024(2) 0.028(2) -0.0004(18) -0.0071(17) -0.0029(17)

loop_
_atom_type_symbol
_atom_type_description
_atom_type_scat_dispersion_real
_atom_type_scat_dispersion_imag
_atom_type_scat_source
C C 0.0181 0.0091 'International Tables Vol C Tables 4.2.6.8 and 6.1.1.4'
H H 0.0000 0.0000 'International Tables Vol C Tables 4.2.6.8 and 6.1.1.4'
Cl Cl 0.3639 0.7018 'International Tables Vol C Tables 4.2.6.8 and 6.1.1.4'
N N 0.0311 0.0180 'International Tables Vol C Tables 4.2.6.8 and 6.1.1.4'
O O 0.0492 0.0322 'International Tables Vol C Tables 4.2.6.8 and 6.1.1.4'
S S 0.3331 0.5567 'International Tables Vol C Tables 4.2.6.8 and 6.1.1.4'

loop_
_geom_angle_atom_site_label_1
_geom_angle_atom_site_label_2
_geom_angle_atom_site_label_3
_geom_angle
_geom_angle_site_symmetry_1
_geom_angle_site_symmetry_3
C10 S1 C12 91.8(2) . .
C14 S2 C13 88.74(18) . .
C13 N1 C14 108.4(3) . 3_645
H1A C1 H1B 109.5 . .
H1A C1 H1C 109.5 . .
H1B C1 H1C 109.5 . .
C2 C1 H1A 109.5 . .
C2 C1 H1B 109.5 . .
C2 C1 H1C 109.5 . .
C1 C2 H2A 108.9 . .
C1 C2 H2B 108.9 . .
H2A C2 H2B 107.7 . .
C3 C2 C1 113.5(4) . .
C3 C2 H2A 108.9 . .
C3 C2 H2B 108.9 . .
C2 C3 H3A 109.0 . .
C2 C3 H3B 109.0 . .
C2 C3 C4 113.1(4) . .
H3A C3 H3B 107.8 . .
C4 C3 H3A 109.0 . .
C4 C3 H3B 109.0 . .
C3 C4 H4A 108.8 . .
C3 C4 H4B 108.8 . .
H4A C4 H4B 107.7 . .
C5 C4 C3 113.7(3) . .
C5 C4 H4A 108.8 . .
C5 C4 H4B 108.8 . .
C4 C5 H5A 109.2 . .
C4 C5 H5B 109.2 . .
H5A C5 H5B 107.9 . .
C6 C5 C4 112.0(3) . .
C6 C5 H5A 109.2 . .
C6 C5 H5B 109.2 . .
C5 C6 H6A 108.5 . .
C5 C6 H6B 108.5 . .
H6A C6 H6B 107.5 . .
C7 C6 C5 115.2(3) . .
C7 C6 H6A 108.5 . .
C7 C6 H6B 108.5 . .
C6 C7 H7A 109.5 . .
C6 C7 H7B 109.5 . .
C6 C7 C8 110.6(3) . .
H7A C7 H7B 108.1 . .
C8 C7 H7A 109.5 . .
C8 C7 H7B 109.5 . .
C7 C8 H8A 108.0 . .
C7 C8 H8B 108.0 . .
H8A C8 H8B 107.2 . .
C9 C8 C7 117.4(3) . .
C9 C8 H8A 108.0 . .
C9 C8 H8B 108.0 . .
C10 C9 C8 126.2(4) . .
C10 C9 C11 111.4(4) . .
C11 C9 C8 122.4(4) . .
S1 C10 H10 123.7 . .
C9 C10 S1 112.6(3) . .
C9 C10 H10 123.7 . .
C9 C11 H11 123.1 . .
C12 C11 C9 113.8(4) . .
C12 C11 H11 123.1 . .
C11 C12 S1 110.4(3) . .
C11 C12 C13 127.3(4) . .
C13 C12 S1 122.3(3) . .
N1 C13 S2 115.7(3) . .
N1 C13 C12 123.6(4) . .
C12 C13 S2 120.7(3) . .
N1 C14 S2 132.8(3) 3_645 .
N1 C14 C14 119.3(4) 3_645 3_645
C14 C14 S2 107.9(4) 3_645 .
C24 S3 C26 91.2(2) . .
C28 S4 C27 88.3(2) . .
C28 N2 C27 104.5(3) 3_586 .
H15A C15 H15B 109.5 . .
H15A C15 H15C 109.5 . .
H15B C15 H15C 109.5 . .
C16 C15 H15A 109.5 . .
C16 C15 H15B 109.5 . .
C16 C15 H15C 109.5 . .
C15 C16 H16A 108.8 . .
C15 C16 H16B 108.8 . .
H16A C16 H16B 107.7 . .
C18 C16 C15 113.8(4) . .
C18 C16 H16A 108.8 . .
C18 C16 H16B 108.8 . .
H17A C17 H17B 107.7 . .
C18 C17 H17A 108.8 . .
C18 C17 H17B 108.8 . .
C19 C17 H17A 108.8 . .
C19 C17 H17B 108.8 . .
C19 C17 C18 113.8(3) . .
C16 C18 C17 113.6(4) . .
C16 C18 H18A 108.9 . .
C16 C18 H18B 108.9 . .
C17 C18 H18A 108.9 . .
C17 C18 H18B 108.9 . .
H18A C18 H18B 107.7 . .
C17 C19 H19A 108.9 . .
C17 C19 H19B 108.9 . .
C17 C19 C20 113.4(3) . .
H19A C19 H19B 107.7 . .
C20 C19 H19A 108.9 . .
C20 C19 H19B 108.9 . .
C19 C20 H20A 108.7 . .
C19 C20 H20B 108.7 . .
H20A C20 H20B 107.6 . .
C21 C20 C19 114.2(3) . .
C21 C20 H20A 108.7 . .
C21 C20 H20B 108.7 . .
C20 C21 H21A 109.0 . .
C20 C21 H21B 109.0 . .
H21A C21 H21B 107.8 . .
C22 C21 C20 112.7(3) . .
C22 C21 H21A 109.0 . .
C22 C21 H21B 109.0 . .
C21 C22 H22A 108.4 . .
C21 C22 H22B 108.4 . .
H22A C22 H22B 107.4 . .
C23 C22 C21 115.6(3) . .
C23 C22 H22A 108.4 . .
C23 C22 H22B 108.4 . .
C24 C23 C22 126.1(4) . .
C24 C23 C25 110.9(4) . .
C25 C23 C22 123.1(4) . .
S3 C24 H24 123.3 . .
C23 C24 S3 113.3(3) . .
C23 C24 H24 123.3 . .
C23 C25 H25 123.1 . .
C26 C25 C23 113.8(3) . .
C26 C25 H25 123.1 . .
C25 C26 S3 110.8(3) . .
C25 C26 C27 129.4(4) . .
C27 C26 S3 119.8(3) . .
N2 C27 S4 116.5(3) . .
N2 C27 C26 124.3(3) . .
C26 C27 S4 119.2(3) . .
N2 C28 S4 129.3(3) 3_586 .
C28 C28 S4 110.9(4) 3_586 .
C28 C28 N2 119.8(5) 3_586 3_586

loop_
_geom_bond_atom_site_label_1
_geom_bond_atom_site_label_2
_geom_bond_distance
_geom_bond_site_symmetry_2
S1 C10 1.717(5) .
S1 C12 1.729(4) .
S2 C13 1.759(4) .
S2 C14 1.730(4) .
N1 C13 1.326(5) .
N1 C14 1.342(5) 3_645
C1 H1A 0.9600 .
C1 H1B 0.9600 .
C1 H1C 0.9600 .
C1 C2 1.521(6) .
C2 H2A 0.9700 .
C2 H2B 0.9700 .
C2 C3 1.516(6) .
C3 H3A 0.9700 .
C3 H3B 0.9700 .
C3 C4 1.530(6) .
C4 H4A 0.9700 .
C4 H4B 0.9700 .
C4 C5 1.528(6) .
C5 H5A 0.9700 .
C5 H5B 0.9700 .
C5 C6 1.523(6) .
C6 H6A 0.9700 .
C6 H6B 0.9700 .
C6 C7 1.521(5) .
C7 H7A 0.9700 .
C7 H7B 0.9700 .
C7 C8 1.536(6) .
C8 H8A 0.9700 .
C8 H8B 0.9700 .
C8 C9 1.496(6) .
C9 C10 1.363(6) .
C9 C11 1.423(6) .
C10 H10 0.9300 .
C11 H11 0.9300 .
C11 C12 1.374(6) .
C12 C13 1.439(6) .
C14 N1 1.342(5) 3_645
C14 C14 1.390(7) 3_645
S3 C24 1.706(5) .
S3 C26 1.727(4) .
S4 C27 1.771(4) .
S4 C28 1.702(4) .
N2 C27 1.394(6) .
N2 C28 1.382(6) 3_586
C15 H15A 0.9600 .
C15 H15B 0.9600 .
C15 H15C 0.9600 .
C15 C16 1.518(7) .
C16 H16A 0.9700 .
C16 H16B 0.9700 .
C16 C18 1.516(6) .
C17 H17A 0.9700 .
C17 H17B 0.9700 .
C17 C18 1.522(6) .
C17 C19 1.520(6) .
C18 H18A 0.9700 .
C18 H18B 0.9700 .
C19 H19A 0.9700 .
C19 H19B 0.9700 .
C19 C20 1.528(6) .
C20 H20A 0.9700 .
C20 H20B 0.9700 .
C20 C21 1.524(6) .
C21 H21A 0.9700 .
C21 H21B 0.9700 .
C21 C22 1.511(6) .
C22 H22A 0.9700 .
C22 H22B 0.9700 .
C22 C23 1.505(6) .
C23 C24 1.371(6) .
C23 C25 1.410(6) .
C24 H24 0.9300 .
C25 H25 0.9300 .
C25 C26 1.373(6) .
C26 C27 1.442(6) .
C28 N2 1.382(6) 3_586
C28 C28 1.376(8) 3_586

loop_
_geom_torsion_atom_site_label_1
_geom_torsion_atom_site_label_2
_geom_torsion_atom_site_label_3
_geom_torsion_atom_site_label_4
_geom_torsion
_geom_torsion_site_symmetry_1
_geom_torsion_site_symmetry_4
S1 C12 C13 S2 -7.8(5) . .
S1 C12 C13 N1 172.4(3) . .
C1 C2 C3 C4 -177.5(4) . .
C2 C3 C4 C5 -178.1(4) . .
C3 C4 C5 C6 -179.9(4) . .
C4 C5 C6 C7 -177.3(4) . .
C5 C6 C7 C8 -178.8(4) . .
C6 C7 C8 C9 -176.8(4) . .
C7 C8 C9 C10 -5.3(7) . .
C7 C8 C9 C11 175.0(4) . .
C8 C9 C10 S1 179.8(3) . .
C8 C9 C11 C12 179.2(4) . .
C9 C11 C12 S1 1.2(5) . .
C9 C11 C12 C13 178.9(4) . .
C10 S1 C12 C11 -1.2(3) . .
C10 S1 C12 C13 -179.0(4) . .
C10 C9 C11 C12 -0.5(5) . .
C11 C9 C10 S1 -0.4(5) . .
C11 C12 C13 S2 174.7(4) . .
C11 C12 C13 N1 -5.0(7) . .
C12 S1 C10 C9 1.0(4) . .
C13 S2 C14 N1 -179.6(4) . 3_645
C13 S2 C14 C14 0.6(4) . 3_645
C14 S2 C13 N1 -1.0(3) . .
C14 S2 C13 C12 179.2(4) . .
C14 N1 C13 S2 1.1(5) 3_645 .
C14 N1 C13 C12 -179.2(4) 3_645 .
S3 C26 C27 S4 177.2(2) . .
S3 C26 C27 N2 -3.1(6) . .
C15 C16 C18 C17 -177.0(4) . .
C17 C19 C20 C21 -176.7(4) . .
C18 C17 C19 C20 -178.9(4) . .
C19 C17 C18 C16 -177.6(4) . .
C19 C20 C21 C22 -179.2(4) . .
C20 C21 C22 C23 -175.2(4) . .
C21 C22 C23 C24 -0.8(6) . .
C21 C22 C23 C25 179.3(4) . .
C22 C23 C24 S3 179.2(3) . .
C22 C23 C25 C26 -179.1(4) . .
C23 C25 C26 S3 -0.7(5) . .
C23 C25 C26 C27 177.4(4) . .
C24 S3 C26 C25 0.1(4) . .
C24 S3 C26 C27 -178.2(4) . .
C24 C23 C25 C26 1.0(6) . .
C25 C23 C24 S3 -0.9(5) . .
C25 C26 C27 S4 -0.7(6) . .
C25 C26 C27 N2 178.9(4) . .
C26 S3 C24 C23 0.5(4) . .
C27 S4 C28 N2 179.7(4) . 3_586
C27 S4 C28 C28 0.0(5) . 3_586
C28 S4 C27 N2 0.3(3) . .
C28 S4 C27 C26 180.0(4) . .
C28 N2 C27 S4 -0.5(4) 3_586 .
C28 N2 C27 C26 179.8(4) 3_586 .
